data_7217779
loop_
_publ_author_name
'Rao, Purna Chandra'
'K. S, Asha'
'Mandal, Sukhendu'

_publ_section_title
;
 Synthesis, structure and band gap energy of a series of thermostable
 alkaline earth metal based metal--organic frameworks
;
_journal_issue 39
_journal_name_full CrystEngComm
_journal_page_first 9320
_journal_paper_doi 10.1039/C4CE01505C
_journal_volume 16
_journal_year 2014
_chemical_formula_sum 'C28 H16 Ba2 O13'
_chemical_formula_weight 835.09
_chemical_name_common BariumMOF
_chemical_name_systematic
;
 ?
;
_space_group_crystal_system orthorhombic
_space_group_IT_number 29
_space_group_name_Hall 'P 2c -2ac'
_space_group_name_H-M_alt 'P c a 21'
_symmetry_space_group_name_Hall 'P 2c -2ac'
_symmetry_space_group_name_H-M 'P c a 21'
_atom_sites_solution_hydrogens geom
_atom_sites_solution_primary direct
_atom_sites_solution_secondary difmap
_audit_creation_method SHELXL-2014
_cell_angle_alpha 90
_cell_angle_beta 90
_cell_angle_gamma 90
_cell_formula_units_Z 4
_cell_length_a 11.2447(2)
_cell_length_b 8.09320(10)
_cell_length_c 30.0999(5)
_cell_measurement_temperature 298(2)
_cell_volume 2739.26(7)
_computing_cell_refinement 'Bruker SMART'
_computing_data_collection 'Bruker SMART'
_computing_data_reduction 'Bruker SAINT'
_computing_molecular_graphics 'Bruker SHELXTL'
_computing_publication_material 'Bruker SHELXTL'
_computing_structure_refinement 'SHELXL-2014 (Sheldrick, 2014)'
_computing_structure_solution 'Bruker SAINT'
_diffrn_ambient_temperature 298(2)
_diffrn_measured_fraction_theta_full 0.999
_diffrn_measured_fraction_theta_max 0.996
_diffrn_measurement_device_type 'CCD area detector'
_diffrn_measurement_method 'phi and omega scans'
_diffrn_radiation_type MoK\a
_diffrn_radiation_wavelength 0.71073
_diffrn_reflns_av_R_equivalents 0.0133
_diffrn_reflns_av_unetI/netI 0.0146
_diffrn_reflns_Laue_measured_fraction_full 0.999
_diffrn_reflns_Laue_measured_fraction_max 0.996
_diffrn_reflns_limit_h_max 15
_diffrn_reflns_limit_h_min -8
_diffrn_reflns_limit_k_max 10
_diffrn_reflns_limit_k_min -10
_diffrn_reflns_limit_l_max 40
_diffrn_reflns_limit_l_min -17
_diffrn_reflns_number 13980
_diffrn_reflns_point_group_measured_fraction_full 0.999
_diffrn_reflns_point_group_measured_fraction_max 0.996
_diffrn_reflns_theta_full 25.242
_diffrn_reflns_theta_max 28.340
_diffrn_reflns_theta_min 1.353
_exptl_absorpt_coefficient_mu 2.928
_exptl_absorpt_correction_T_max 0.668
_exptl_absorpt_correction_T_min 0.528
_exptl_absorpt_correction_type empirical
_exptl_absorpt_process_details SADABS
_exptl_crystal_colour colorless
_exptl_crystal_density_diffrn 2.025
_exptl_crystal_description platelike
_exptl_crystal_F_000 1600
_exptl_crystal_size_max 0.250
_exptl_crystal_size_mid 0.200
_exptl_crystal_size_min 0.150
_refine_diff_density_max 0.560
_refine_diff_density_min -1.293
_refine_diff_density_rms 0.267
_refine_ls_abs_structure_details
;
 Refined as an inversion twin.
;
_refine_ls_abs_structure_Flack 0.48(3)
_refine_ls_extinction_method none
_refine_ls_goodness_of_fit_ref 1.370
_refine_ls_hydrogen_treatment none
_refine_ls_matrix_type full
_refine_ls_number_parameters 389
_refine_ls_number_reflns 4625
_refine_ls_number_restraints 1
_refine_ls_restrained_S_all 1.369
_refine_ls_R_factor_all 0.0219
_refine_ls_R_factor_gt 0.0174
_refine_ls_shift/su_max 0.002
_refine_ls_shift/su_mean 0.000
_refine_ls_structure_factor_coef Fsqd
_refine_ls_weighting_details 'w=1/[\s^2^(Fo^2^)+(0.0477P)^2^+1.1995P] where P=(Fo^2^+2Fc^2^)/3'
_refine_ls_weighting_scheme calc
_refine_ls_wR_factor_gt 0.0555
_refine_ls_wR_factor_ref 0.0811
_reflns_Friedel_coverage 0.963
_reflns_Friedel_fraction_full 1.000
_reflns_Friedel_fraction_max 0.996
_reflns_number_gt 4549
_reflns_number_total 4625
_reflns_threshold_expression 'I > 2\s(I)'
_cod_data_source_file c4ce01505c2.cif
_cod_data_source_block compound3
_cod_depositor_comments 'Adding full bibliography for 7217777--7217779.cif.'
_cod_database_code 7217779
_shelx_space_group_comment
;
The symmetry employed for this shelxl refinement is uniquely defined
by the following loop, which should always be used as a source of
symmetry information in preference to the above space-group names.
They are only intended as comments.
;
_shelx_estimated_absorpt_t_min 0.528
_shelx_estimated_absorpt_t_max 0.668
_shelxl_version_number 2014-3

loop_
_space_group_symop_operation_xyz
'x, y, z'
'-x, -y, z+1/2'
'-x+1/2, y, z+1/2'
'x+1/2, -y, z'

loop_
_atom_site_label
_atom_site_type_symbol
_atom_site_fract_x
_atom_site_fract_y
_atom_site_fract_z
_atom_site_U_iso_or_equiv
_atom_site_adp_type
_atom_site_occupancy
_atom_site_site_symmetry_order
_atom_site_calc_flag
_atom_site_refinement_flags_posn
_atom_site_refinement_flags_adp
Ba1 Ba 0.48344(3) 0.72004(3) 0.53480(2) 0.01928(9) Uani 1 1 d . .
Ba2 Ba 0.86932(3) 0.79290(3) 0.50036(2) 0.01859(9) Uani 1 1 d . .
O1 O 0.4757(4) 0.9295(6) 0.45640(17) 0.0275(10) Uani 1 1 d . .
O5 O 0.2657(4) 0.8971(5) 0.52292(16) 0.0268(9) Uani 1 1 d . .
O8 O 0.4893(4) 1.0356(6) 0.56635(17) 0.0272(9) Uani 1 1 d . .
O2 O 0.6437(4) 0.7893(6) 0.4672(2) 0.0333(12) Uani 1 1 d . .
O4 O 0.3621(4) 0.5479(5) 0.4671(2) 0.0306(10) Uani 1 1 d . .
O3 O 0.5742(4) 0.4049(5) 0.52693(16) 0.0285(10) Uani 1 1 d . .
O7 O 0.3515(4) 0.4636(6) 0.57092(19) 0.0351(11) Uani 1 1 d . .
O6 O 0.7057(4) 0.7214(5) 0.56928(19) 0.0273(10) Uani 1 1 d . .
O12 O 0.6482(4) 0.4866(8) 0.76818(17) 0.0381(13) Uani 1 1 d . .
O9 O 0.9841(4) 0.6809(7) 0.4226(2) 0.0333(11) Uani 1 1 d . .
C1 C 0.5729(5) 0.8700(7) 0.4421(2) 0.0205(11) Uani 1 1 d . .
C11 C 0.5261(5) 0.9069(7) 0.1434(2) 0.0211(11) Uani 1 1 d . .
C14 C 0.7685(5) 0.6141(7) 0.5892(2) 0.0229(12) Uani 1 1 d . .
C15 C 0.7406(5) 0.5828(7) 0.6373(2) 0.0207(11) Uani 1 1 d . .
C16 C 0.8038(5) 0.4653(8) 0.6608(2) 0.0264(12) Uani 1 1 d . .
H16 H 0.8642 0.4069 0.6467 0.032 Uiso 1 1 calc R U
C17 C 0.7784(6) 0.4332(9) 0.7053(2) 0.0294(14) Uani 1 1 d . .
H17 H 0.8220 0.3550 0.7210 0.035 Uiso 1 1 calc R U
C18 C 0.6878(5) 0.5191(9) 0.7256(2) 0.0267(12) Uani 1 1 d . .
C25 C 1.2780(5) 0.5740(9) 0.3013(2) 0.0267(13) Uani 1 1 d . .
C24 C 1.3348(5) 0.6690(8) 0.3331(2) 0.0257(12) Uani 1 1 d . .
H24 H 1.4129 0.7030 0.3288 0.031 Uiso 1 1 calc R U
C23 C 1.2746(6) 0.7127(7) 0.3710(2) 0.0243(13) Uani 1 1 d . .
H23 H 1.3129 0.7744 0.3928 0.029 Uiso 1 1 calc R U
C22 C 1.1559(5) 0.6650(7) 0.3772(2) 0.0206(11) Uani 1 1 d . .
C27 C 1.0992(5) 0.5811(8) 0.3434(2) 0.0287(13) Uani 1 1 d . .
H27 H 1.0192 0.5548 0.3465 0.034 Uiso 1 1 calc R U
C26 C 1.1579(6) 0.5353(10) 0.3053(2) 0.0318(15) Uani 1 1 d . .
H26 H 1.1182 0.4797 0.2827 0.038 Uiso 1 1 calc R U
C19 C 0.6244(6) 0.6391(9) 0.7030(2) 0.0301(14) Uani 1 1 d . .
H19 H 0.5644 0.6979 0.7173 0.036 Uiso 1 1 calc R U
C20 C 0.6513(6) 0.6705(9) 0.6589(2) 0.0269(13) Uani 1 1 d . .
H20 H 0.6092 0.7512 0.6435 0.032 Uiso 1 1 calc R U
C2 C 0.6048(5) 0.8870(7) 0.3940(2) 0.0212(11) Uani 1 1 d . .
C7 C 0.5317(5) 0.9703(8) 0.3642(2) 0.0243(12) Uani 1 1 d . .
H7 H 0.4611 1.0164 0.3743 0.029 Uiso 1 1 calc R U
C6 C 0.5615(6) 0.9867(9) 0.3195(2) 0.0297(13) Uani 1 1 d . .
H6 H 0.5111 1.0410 0.2999 0.036 Uiso 1 1 calc R U
C5 C 0.6700(6) 0.9187(10) 0.3049(2) 0.0309(14) Uani 1 1 d . .
O11 O 0.7128(4) 0.9411(9) 0.26237(18) 0.0470(16) Uani 1 1 d . .
C8 C 0.6431(5) 0.9300(9) 0.2247(2) 0.0291(13) Uani 1 1 d . .
C9 C 0.6859(6) 1.0138(9) 0.1884(2) 0.0311(14) Uani 1 1 d . .
H9 H 0.7538 1.0786 0.1912 0.037 Uiso 1 1 calc R U
C10 C 0.6294(5) 1.0030(8) 0.1481(2) 0.0271(13) Uani 1 1 d . .
H10 H 0.6597 1.0597 0.1238 0.033 Uiso 1 1 calc R U
C12 C 0.4855(5) 0.8193(9) 0.1799(2) 0.0248(13) Uani 1 1 d . .
H12 H 0.4190 0.7518 0.1769 0.030 Uiso 1 1 calc R U
C13 C 0.5419(6) 0.8299(9) 0.2209(2) 0.0298(13) Uani 1 1 d . .
H13 H 0.5130 0.7719 0.2453 0.036 Uiso 1 1 calc R U
C4 C 0.7442(6) 0.8375(10) 0.3340(3) 0.0319(14) Uani 1 1 d . .
H4 H 0.8159 0.7940 0.3240 0.038 Uiso 1 1 calc R U
C3 C 0.7123(6) 0.8205(9) 0.3780(3) 0.0278(13) Uani 1 1 d . .
H3 H 0.7626 0.7645 0.3974 0.033 Uiso 1 1 calc R U
O13 O 0.6309(4) 1.1903(7) 0.5969(2) 0.0336(12) Uani 1 1 d . .
O10 O 1.1610(5) 0.7326(6) 0.45314(19) 0.0323(11) Uani 1 1 d . .
C28 C 0.5357(5) 1.1070(7) 0.5996(2) 0.0217(11) Uani 1 1 d . .
C21 C 1.0958(6) 0.6978(7) 0.4200(2) 0.0231(12) Uani 1 1 d . .

loop_
_atom_site_aniso_label
_atom_site_aniso_U_11
_atom_site_aniso_U_22
_atom_site_aniso_U_33
_atom_site_aniso_U_23
_atom_site_aniso_U_13
_atom_site_aniso_U_12
Ba1 0.02045(15) 0.01791(14) 0.01949(17) 0.00031(15) -0.00024(14) -0.00004(9)
Ba2 0.01969(15) 0.01880(14) 0.01727(16) 0.00013(14) -0.00025(13) 0.00058(9)
O1 0.028(2) 0.031(2) 0.023(2) 0.001(2) 0.0053(17) 0.0042(17)
O5 0.0253(18) 0.0264(18) 0.029(3) -0.0014(18) 0.0022(17) -0.0042(15)
O8 0.035(2) 0.029(2) 0.017(2) -0.006(2) -0.0037(18) 0.0017(17)
O2 0.025(2) 0.052(3) 0.023(3) 0.008(2) 0.001(2) 0.0061(18)
O4 0.038(2) 0.026(2) 0.027(2) 0.000(2) -0.004(2) 0.0022(17)
O3 0.0297(19) 0.0268(19) 0.029(3) -0.0006(19) 0.0026(19) 0.0043(15)
O7 0.035(2) 0.043(3) 0.028(3) -0.002(2) 0.008(2) -0.009(2)
O6 0.027(2) 0.039(3) 0.016(2) 0.0068(19) -0.002(2) 0.0000(16)
O12 0.026(2) 0.068(4) 0.021(2) 0.016(3) 0.0013(19) 0.003(2)
O9 0.028(2) 0.038(2) 0.033(3) 0.000(3) 0.010(2) 0.0007(19)
C1 0.025(3) 0.021(2) 0.016(3) 0.001(2) -0.001(2) -0.006(2)
C11 0.022(2) 0.022(2) 0.019(3) 0.001(2) 0.001(2) 0.001(2)
C14 0.020(2) 0.029(3) 0.020(3) -0.001(2) -0.001(2) -0.002(2)
C15 0.023(2) 0.022(2) 0.017(3) 0.001(2) 0.000(2) 0.000(2)
C16 0.030(3) 0.029(3) 0.020(3) 0.001(3) 0.000(2) 0.008(2)
C17 0.036(3) 0.030(3) 0.022(3) 0.007(3) -0.005(3) 0.001(3)
C18 0.025(3) 0.036(3) 0.018(3) 0.004(3) -0.001(2) -0.006(2)
C25 0.027(3) 0.032(3) 0.021(3) -0.008(3) 0.000(2) -0.002(2)
C24 0.025(3) 0.032(3) 0.020(3) -0.001(3) 0.003(2) -0.005(2)
C23 0.027(3) 0.026(3) 0.020(3) -0.006(2) -0.001(3) -0.0038(19)
C22 0.024(2) 0.022(2) 0.016(3) -0.001(2) 0.004(2) -0.001(2)
C27 0.023(3) 0.036(3) 0.027(3) -0.006(3) 0.001(3) -0.006(2)
C26 0.028(3) 0.042(4) 0.025(3) -0.011(3) 0.000(3) -0.006(3)
C19 0.029(3) 0.041(4) 0.020(3) 0.001(3) 0.005(2) 0.007(3)
C20 0.029(3) 0.032(3) 0.020(3) 0.006(3) 0.003(3) 0.009(3)
C2 0.022(2) 0.026(3) 0.015(3) 0.000(2) 0.000(2) -0.004(2)
C7 0.025(3) 0.027(3) 0.022(3) -0.001(3) -0.001(2) 0.000(2)
C6 0.033(3) 0.039(3) 0.018(3) 0.004(3) -0.005(2) -0.001(3)
C5 0.030(3) 0.046(4) 0.017(3) -0.004(3) 0.003(2) -0.012(3)
O11 0.031(2) 0.093(5) 0.016(2) 0.000(3) 0.0009(19) -0.015(3)
C8 0.027(3) 0.043(4) 0.018(3) -0.002(3) 0.001(2) -0.002(3)
C9 0.031(3) 0.038(3) 0.025(3) 0.000(3) 0.003(3) -0.010(3)
C10 0.030(3) 0.030(3) 0.021(3) 0.005(3) 0.003(2) -0.007(2)
C12 0.023(3) 0.030(3) 0.021(3) 0.005(3) -0.001(2) -0.004(2)
C13 0.030(3) 0.040(3) 0.019(3) 0.007(3) 0.003(3) -0.004(3)
C4 0.024(3) 0.046(4) 0.025(3) -0.006(3) 0.003(3) -0.003(3)
C3 0.023(3) 0.035(3) 0.026(3) -0.002(3) -0.002(3) 0.004(3)
O13 0.032(2) 0.045(3) 0.024(3) 0.001(2) -0.003(2) -0.007(2)
O10 0.038(3) 0.042(3) 0.017(2) -0.005(2) 0.002(2) 0.000(2)
C28 0.024(2) 0.022(2) 0.018(3) -0.002(2) -0.004(2) 0.005(2)
C21 0.027(3) 0.023(3) 0.019(3) -0.002(2) 0.006(3) 0.001(2)

loop_
_atom_type_symbol
_atom_type_description
_atom_type_scat_dispersion_real
_atom_type_scat_dispersion_imag
_atom_type_scat_source
C C 0.0033 0.0016 'International Tables Vol C Tables 4.2.6.8 and 6.1.1.4'
H H 0.0000 0.0000 'International Tables Vol C Tables 4.2.6.8 and 6.1.1.4'
O O 0.0106 0.0060 'International Tables Vol C Tables 4.2.6.8 and 6.1.1.4'
Ba Ba -0.3244 2.2819 'International Tables Vol C Tables 4.2.6.8 and 6.1.1.4'

loop_
_geom_angle_atom_site_label_1
_geom_angle_atom_site_label_2
_geom_angle_atom_site_label_3
_geom_angle
_geom_angle_site_symmetry_1
_geom_angle_site_symmetry_3
O6 Ba1 O8 80.80(13) . .
O6 Ba1 O3 72.24(14) . .
O8 Ba1 O3 152.59(13) . .
O6 Ba1 O7 110.29(15) . .
O8 Ba1 O7 125.29(16) . .
O3 Ba1 O7 62.58(14) . .
O6 Ba1 O2 71.38(16) . .
O8 Ba1 O2 92.89(16) . .
O3 Ba1 O2 83.31(14) . .
O7 Ba1 O2 141.81(16) . .
O6 Ba1 O4 136.53(14) . .
O8 Ba1 O4 136.58(14) . .
O3 Ba1 O4 70.12(13) . .
O7 Ba1 O4 69.81(15) . .
O2 Ba1 O4 83.34(16) . .
O6 Ba1 O5 146.80(13) . .
O8 Ba1 O5 66.10(12) . .
O3 Ba1 O5 140.33(12) . .
O7 Ba1 O5 88.06(13) . .
O2 Ba1 O5 111.28(14) . .
O4 Ba1 O5 75.11(13) . .
O6 Ba1 O1 109.67(14) . .
O8 Ba1 O1 74.76(15) . .
O3 Ba1 O1 118.74(14) . .
O7 Ba1 O1 137.62(15) . .
O2 Ba1 O1 46.09(13) . .
O4 Ba1 O1 71.76(15) . .
O5 Ba1 O1 65.20(12) . .
O6 Ba1 C1 92.43(15) . .
O8 Ba1 C1 86.62(15) . .
O3 Ba1 C1 99.16(14) . .
O7 Ba1 C1 142.43(15) . .
O2 Ba1 C1 23.26(15) . .
O4 Ba1 C1 73.12(15) . .
O5 Ba1 C1 88.29(14) . .
O1 Ba1 C1 23.33(13) . .
O6 Ba1 Ba2 111.50(9) . 4_475
O8 Ba1 Ba2 39.41(10) . 4_475
O3 Ba1 Ba2 160.66(10) . 4_475
O7 Ba1 Ba2 128.68(10) . 4_475
O2 Ba1 Ba2 80.25(10) . 4_475
O4 Ba1 Ba2 97.77(9) . 4_475
O5 Ba1 Ba2 41.43(8) . 4_475
O1 Ba1 Ba2 41.93(9) . 4_475
C1 Ba1 Ba2 62.21(11) . 4_475
O6 Ba1 Ba2 110.99(10) . 4_465
O8 Ba1 Ba2 163.46(9) . 4_465
O3 Ba1 Ba2 39.36(9) . 4_465
O7 Ba1 Ba2 40.69(11) . 4_465
O2 Ba1 Ba2 101.78(12) . 4_465
O4 Ba1 Ba2 40.03(10) . 4_465
O5 Ba1 Ba2 100.99(8) . 4_465
O1 Ba1 Ba2 110.18(10) . 4_465
C1 Ba1 Ba2 103.88(10) . 4_465
Ba2 Ba1 Ba2 135.617(12) 4_475 4_465
O6 Ba1 Ba2 36.61(12) . .
O8 Ba1 Ba2 86.22(9) . .
O3 Ba1 Ba2 75.19(9) . .
O7 Ba1 Ba2 134.76(10) . .
O2 Ba1 Ba2 34.77(12) . .
O4 Ba1 Ba2 111.38(10) . .
O5 Ba1 Ba2 136.99(9) . .
O1 Ba1 Ba2 76.44(8) . .
C1 Ba1 Ba2 56.44(10) . .
Ba2 Ba1 Ba2 96.476(7) 4_475 .
Ba2 Ba1 Ba2 110.199(9) 4_465 .
O2 Ba2 O8 136.07(16) . 4_575
O2 Ba2 O9 96.81(18) . .
O8 Ba2 O9 122.15(14) 4_575 .
O2 Ba2 O6 70.22(16) . .
O8 Ba2 O6 83.89(14) 4_575 .
O9 Ba2 O6 147.01(15) . .
O2 Ba2 O5 73.49(15) . 4_575
O8 Ba2 O5 65.64(13) 4_575 4_575
O9 Ba2 O5 131.89(15) . 4_575
O6 Ba2 O5 74.90(13) . 4_575
O2 Ba2 O1 103.15(15) . 4_575
O8 Ba2 O1 74.67(15) 4_575 4_575
O9 Ba2 O1 71.24(15) . 4_575
O6 Ba2 O1 140.23(13) . 4_575
O5 Ba2 O1 65.85(13) 4_575 4_575
O2 Ba2 O3 146.03(14) . 4_565
O8 Ba2 O3 72.19(13) 4_575 4_565
O9 Ba2 O3 71.94(15) . 4_565
O6 Ba2 O3 101.54(13) . 4_565
O5 Ba2 O3 137.83(12) 4_575 4_565
O1 Ba2 O3 103.12(12) 4_575 4_565
O2 Ba2 O4 80.76(14) . 4_565
O8 Ba2 O4 136.72(14) 4_575 4_565
O9 Ba2 O4 55.10(16) . 4_565
O6 Ba2 O4 92.30(14) . 4_565
O5 Ba2 O4 153.85(12) 4_575 4_565
O1 Ba2 O4 126.15(15) 4_575 4_565
O3 Ba2 O4 66.40(12) 4_565 4_565
O2 Ba2 O7 101.03(15) . 4_565
O8 Ba2 O7 82.57(15) 4_575 4_565
O9 Ba2 O7 113.48(15) . 4_565
O6 Ba2 O7 44.87(12) . 4_565
O5 Ba2 O7 114.62(14) 4_575 4_565
O1 Ba2 O7 154.60(14) 4_575 4_565
O3 Ba2 O7 58.31(12) 4_565 4_565
O4 Ba2 O7 65.57(15) 4_565 4_565
O2 Ba2 C14 88.39(16) . .
O8 Ba2 C14 78.64(14) 4_575 .
O9 Ba2 C14 134.41(16) . .
O6 Ba2 C14 22.85(14) . .
O5 Ba2 C14 93.06(14) 4_575 .
O1 Ba2 C14 151.06(15) 4_575 .
O3 Ba2 C14 78.76(13) 4_565 .
O4 Ba2 C14 81.51(16) 4_565 .
O7 Ba2 C14 22.70(14) 4_565 .
O2 Ba2 Ba1 112.21(11) . 4_575
O8 Ba2 Ba1 38.60(10) 4_575 4_575
O9 Ba2 Ba1 111.11(11) . 4_575
O6 Ba2 Ba1 101.87(10) . 4_575
O5 Ba2 Ba1 41.63(8) 4_575 4_575
O1 Ba2 Ba1 42.63(10) 4_575 4_575
O3 Ba2 Ba1 101.69(8) 4_565 4_575
O4 Ba2 Ba1 163.30(9) 4_565 4_575
O7 Ba2 Ba1 119.36(11) 4_565 4_575
C14 Ba2 Ba1 108.45(11) . 4_575
O2 Ba2 Ba1 110.02(11) . 4_565
O8 Ba2 Ba1 99.15(9) 4_575 4_565
O9 Ba2 Ba1 76.27(12) . 4_565
O6 Ba2 Ba1 80.03(9) . 4_565
O5 Ba2 Ba1 151.72(10) 4_575 4_565
O1 Ba2 Ba1 135.65(9) 4_575 4_565
O3 Ba2 Ba1 36.82(8) 4_565 4_565
O4 Ba2 Ba1 38.18(11) 4_565 4_565
O7 Ba2 Ba1 37.40(10) 4_565 4_565
C14 Ba2 Ba1 59.64(10) . 4_565
Ba1 Ba2 Ba1 135.615(12) 4_575 4_565
C1 O1 Ba2 144.3(4) . 4_475
C1 O1 Ba1 91.7(4) . .
Ba2 O1 Ba1 95.44(15) 4_475 .
Ba2 O5 Ba1 96.93(12) 4_475 .
C28 O8 Ba1 135.4(4) . .
C28 O8 Ba2 122.5(4) . 4_475
Ba1 O8 Ba2 101.99(16) . 4_475
C1 O2 Ba2 142.3(4) . .
C1 O2 Ba1 97.7(4) . .
Ba2 O2 Ba1 109.8(2) . .
Ba1 O4 Ba2 101.79(17) . 4_465
Ba1 O3 Ba2 103.82(13) . 4_465
C14 O7 Ba1 161.1(4) 4_465 .
C14 O7 Ba2 90.8(4) 4_465 4_465
Ba1 O7 Ba2 101.90(17) . 4_465
C14 O6 Ba1 133.8(4) . .
C14 O6 Ba2 97.1(4) . .
Ba1 O6 Ba2 108.66(18) . .
C18 O12 C25 122.7(5) . 2_765
C21 O9 Ba2 118.1(5) . .
O1 C1 O2 121.9(6) . .
O1 C1 C2 120.0(5) . .
O2 C1 C2 118.1(6) . .
O1 C1 Ba1 65.0(3) . .
O2 C1 Ba1 59.1(3) . .
C2 C1 Ba1 162.1(4) . .
C12 C11 C10 118.4(6) . .
C12 C11 C28 120.5(5) . 2_674
C10 C11 C28 121.0(6) . 2_674
O7 C14 O6 123.4(6) 4_565 .
O7 C14 C15 119.6(6) 4_565 .
O6 C14 C15 117.0(5) . .
O7 C14 Ba2 66.5(4) 4_565 .
O6 C14 Ba2 60.0(3) . .
C15 C14 Ba2 160.4(4) . .
C16 C15 C20 118.9(6) . .
C16 C15 C14 120.1(5) . .
C20 C15 C14 121.0(6) . .
C15 C16 C17 120.9(6) . .
C18 C17 C16 119.0(6) . .
C17 C18 O12 123.7(6) . .
C17 C18 C19 121.1(6) . .
O12 C18 C19 115.0(6) . .
C24 C25 O12 114.6(5) . 2_764
C24 C25 C26 120.9(6) . .
O12 C25 C26 124.4(6) 2_764 .
C23 C24 C25 119.4(6) . .
C24 C23 C22 120.5(6) . .
C27 C22 C23 118.6(6) . .
C27 C22 C21 121.3(5) . .
C23 C22 C21 120.0(6) . .
C26 C27 C22 121.7(6) . .
C27 C26 C25 118.5(6) . .
C18 C19 C20 119.1(6) . .
C19 C20 C15 120.8(6) . .
C7 C2 C3 118.1(6) . .
C7 C2 C1 121.8(5) . .
C3 C2 C1 120.0(6) . .
C6 C7 C2 121.8(6) . .
C7 C6 C5 118.3(6) . .
C4 C5 O11 116.2(6) . .
C4 C5 C6 120.8(6) . .
O11 C5 C6 122.8(7) . .
C5 O11 C8 123.7(5) . .
C9 C8 O11 114.9(6) . .
C9 C8 C13 120.3(6) . .
O11 C8 C13 124.5(6) . .
C10 C9 C8 120.6(6) . .
C9 C10 C11 120.5(6) . .
C11 C12 C13 121.5(6) . .
C12 C13 C8 118.6(6) . .
C5 C4 C3 120.1(7) . .
C4 C3 C2 120.9(6) . .
O8 C28 O13 122.6(6) . .
O8 C28 C11 118.1(5) . 2_675
O13 C28 C11 119.3(6) . 2_675
O9 C21 O10 123.2(7) . .
O9 C21 C22 119.3(6) . .
O10 C21 C22 117.4(6) . .

loop_
_geom_bond_atom_site_label_1
_geom_bond_atom_site_label_2
_geom_bond_distance
_geom_bond_site_symmetry_2
Ba1 O6 2.706(5) .
Ba1 O8 2.725(5) .
Ba1 O3 2.757(4) .
Ba1 O7 2.773(5) .
Ba1 O2 2.775(6) .
Ba1 O4 2.821(5) .
Ba1 O5 2.860(4) .
Ba1 O1 2.907(5) .
Ba1 C1 3.206(6) .
Ba1 Ba2 4.2731(4) 4_475
Ba1 Ba2 4.4672(4) 4_465
Ba1 Ba2 4.5001(4) .
Ba2 O2 2.727(5) .
Ba2 O8 2.773(5) 4_575
Ba2 O9 2.822(6) .
Ba2 O6 2.833(5) .
Ba2 O5 2.848(4) 4_575
Ba2 O1 2.868(5) 4_575
Ba2 O3 2.917(4) 4_565
Ba2 O4 2.935(5) 4_565
Ba2 O7 2.977(5) 4_565
Ba2 C14 3.245(6) .
Ba2 Ba1 4.2731(4) 4_575
Ba2 Ba1 4.4672(4) 4_565
O1 C1 1.271(7) .
O1 Ba2 2.868(5) 4_475
O5 Ba2 2.848(4) 4_475
O8 C28 1.268(8) .
O8 Ba2 2.773(5) 4_475
O2 C1 1.278(8) .
O4 Ba2 2.935(5) 4_465
O3 Ba2 2.918(4) 4_465
O7 C14 1.253(8) 4_465
O7 Ba2 2.977(5) 4_465
O6 C14 1.270(8) .
O12 C18 1.381(8) .
O12 C25 1.387(8) 2_765
O9 C21 1.267(8) .
C1 C2 1.497(8) .
C11 C12 1.386(9) .
C11 C10 1.404(8) .
C11 C28 1.495(9) 2_674
C14 O7 1.253(8) 4_565
C14 C15 1.503(8) .
C15 C16 1.382(8) .
C15 C20 1.390(8) .
C16 C17 1.395(10) .
C17 C18 1.377(10) .
C18 C19 1.384(10) .
C25 C24 1.384(9) .
C25 O12 1.387(8) 2_764
C25 C26 1.391(9) .
C24 C23 1.375(9) .
C23 C22 1.401(8) .
C22 C27 1.378(9) .
C22 C21 1.479(9) .
C27 C26 1.375(10) .
C19 C20 1.386(10) .
C2 C7 1.391(9) .
C2 C3 1.408(8) .
C7 C6 1.390(9) .
C6 C5 1.409(10) .
C5 C4 1.378(11) .
C5 O11 1.379(8) .
O11 C8 1.381(8) .
C8 C9 1.373(9) .
C8 C13 1.402(9) .
C9 C10 1.373(10) .
C12 C13 1.390(10) .
C4 C3 1.378(10) .
O13 C28 1.268(7) .
O10 C21 1.270(9) .
C28 C11 1.495(9) 2_675
